data_7039285
loop_
_publ_author_name
'Yang, Yongpo'
'Lu, Chunxin'
'Wang, Hailong'
'Liu, Xiaoming'

_publ_section_title
;
 Amide bond cleavage initiated by coordination with transition metal ions
 and tuned by an auxiliary ligand.
;
_journal_issue 25
_journal_name_full 'Dalton transactions (Cambridge, England : 2003)'
_journal_page_first 10289
_journal_page_last 10296
_journal_paper_doi 10.1039/c6dt01411a
_journal_volume 45
_journal_year 2016
_chemical_formula_sum 'C26 H24 Cl4 Fe2 N6 O2'
_chemical_formula_weight 706.01
_chemical_name_systematic
; 
 ? 
;
_space_group_IT_number 14
_symmetry_cell_setting monoclinic
_symmetry_space_group_name_Hall '-P 2ybc'
_symmetry_space_group_name_H-M 'P 1 21/c 1'
_atom_sites_solution_hydrogens geom
_atom_sites_solution_primary direct
_atom_sites_solution_secondary difmap
_audit_creation_method SHELXL-97
_audit_update_record
;
2016-04-30 deposited with the CCDC.
2016-05-16 downloaded from the CCDC.
;
_cell_angle_alpha 90.00
_cell_angle_beta 91.425(13)
_cell_angle_gamma 90.00
_cell_formula_units_Z 4
_cell_length_a 15.282(2)
_cell_length_b 12.8506(11)
_cell_length_c 15.2433(17)
_cell_measurement_reflns_used 3416
_cell_measurement_temperature 293(2)
_cell_measurement_theta_max 28.6580
_cell_measurement_theta_min 3.1190
_cell_volume 2992.6(6)
_computing_cell_refinement 'Bruker SMART'
_computing_data_collection 'Bruker SMART'
_computing_data_reduction 'Bruker SAINT'
_computing_molecular_graphics 'Bruker SHELXTL'
_computing_publication_material 'Bruker SHELXTL'
_computing_structure_refinement 'SHELXL-97 (Sheldrick, 1997)'
_computing_structure_solution 'SHELXS-97 (Sheldrick, 1990)'
_diffrn_ambient_temperature 293(2)
_diffrn_measured_fraction_theta_full 0.998
_diffrn_measured_fraction_theta_max 0.998
_diffrn_measurement_device_type 'Xcalibur, Eos, Gemini'
_diffrn_measurement_method '\w scans'
_diffrn_radiation_monochromator graphite
_diffrn_radiation_source 'fine-focus sealed tube'
_diffrn_radiation_type MoK\a
_diffrn_radiation_wavelength 0.71073
_diffrn_reflns_av_R_equivalents 0.0333
_diffrn_reflns_av_unetI/netI 0.0516
_diffrn_reflns_limit_h_max 11
_diffrn_reflns_limit_h_min -18
_diffrn_reflns_limit_k_max 10
_diffrn_reflns_limit_k_min -15
_diffrn_reflns_limit_l_max 16
_diffrn_reflns_limit_l_min -18
_diffrn_reflns_number 11483
_diffrn_reflns_theta_full 25.00
_diffrn_reflns_theta_max 25.00
_diffrn_reflns_theta_min 2.67
_exptl_absorpt_coefficient_mu 1.362
_exptl_absorpt_correction_T_max 1.00000
_exptl_absorpt_correction_T_min 0.68077
_exptl_absorpt_correction_type multi-scan
_exptl_absorpt_process_details sadabs
_exptl_crystal_colour red-brown
_exptl_crystal_density_diffrn 1.567
_exptl_crystal_density_method 'not measured'
_exptl_crystal_description block
_exptl_crystal_F_000 1432
_exptl_crystal_size_max 0.47
_exptl_crystal_size_mid 0.28
_exptl_crystal_size_min 0.19
_refine_diff_density_max 0.702
_refine_diff_density_min -0.632
_refine_diff_density_rms 0.078
_refine_ls_extinction_method none
_refine_ls_goodness_of_fit_ref 1.072
_refine_ls_hydrogen_treatment mixed
_refine_ls_matrix_type full
_refine_ls_number_parameters 362
_refine_ls_number_reflns 5259
_refine_ls_number_restraints 0
_refine_ls_restrained_S_all 1.072
_refine_ls_R_factor_all 0.0866
_refine_ls_R_factor_gt 0.0557
_refine_ls_shift/su_max 0.000
_refine_ls_shift/su_mean 0.000
_refine_ls_structure_factor_coef Fsqd
_refine_ls_weighting_details 'calc w=1/[\s^2^(Fo^2^)+(0.0735P)^2^+0.0000P] where P=(Fo^2^+2Fc^2^)/3'
_refine_ls_weighting_scheme calc
_refine_ls_wR_factor_gt 0.1325
_refine_ls_wR_factor_ref 0.1475
_reflns_number_gt 3714
_reflns_number_total 5259
_reflns_threshold_expression >2sigma(I)
_cod_data_source_file c6dt01411a2.cif
_cod_data_source_block aa
_cod_depositor_comments 'Adding full bibliography for 7039285--7039287.cif.'
_cod_original_sg_symbol_H-M P2(1)/c
_cod_database_code 7039285

loop_
_symmetry_equiv_pos_as_xyz
'x, y, z'
'-x, y+1/2, -z+1/2'
'-x, -y, -z'
'x, -y-1/2, z-1/2'

loop_
_atom_site_label
_atom_site_type_symbol
_atom_site_fract_x
_atom_site_fract_y
_atom_site_fract_z
_atom_site_U_iso_or_equiv
_atom_site_adp_type
_atom_site_occupancy
_atom_site_symmetry_multiplicity
_atom_site_calc_flag
_atom_site_refinement_flags
Fe1 Fe 0.25171(4) 0.51816(5) 0.86323(4) 0.0470(2) Uani 1 1 d .
Fe2 Fe 0.21399(4) 0.49507(4) 0.63404(4) 0.0393(2) Uani 1 1 d .
Cl4 Cl 0.09393(7) 0.60330(9) 0.61674(8) 0.0583(3) Uani 1 1 d .
Cl3 Cl 0.39512(9) 0.50538(9) 0.89235(10) 0.0704(4) Uani 1 1 d .
Cl1 Cl 0.17957(12) 0.39601(13) 0.93363(10) 0.1023(6) Uani 1 1 d .
Cl2 Cl 0.20666(10) 0.67409(12) 0.90103(14) 0.1115(7) Uani 1 1 d .
O1 O 0.2335(2) 0.49773(19) 0.75034(19) 0.0521(8) Uani 1 1 d .
N2 N 0.3030(2) 0.6200(2) 0.6001(2) 0.0455(8) Uani 1 1 d .
N4 N 0.3498(2) 0.4751(2) 0.4435(2) 0.0410(8) Uani 1 1 d .
N5 N 0.20750(19) 0.4545(2) 0.4863(2) 0.0378(8) Uani 1 1 d .
N1 N 0.1310(2) 0.3605(2) 0.6278(2) 0.0455(8) Uani 1 1 d .
C20 C 0.1850(3) 0.5408(3) 0.3355(3) 0.0402(9) Uani 1 1 d .
C5 C 0.0990(2) 0.3309(3) 0.5486(3) 0.0416(10) Uani 1 1 d .
C8 C 0.3091(3) 0.5790(3) 0.4419(3) 0.0401(10) Uani 1 1 d .
H8 H 0.3270 0.6149 0.3886 0.048 Uiso 1 1 calc R
C9 C 0.3343(3) 0.6462(3) 0.5201(3) 0.0438(10) Uani 1 1 d .
O2 O 0.4333(2) 0.3547(2) 0.3799(2) 0.0649(9) Uani 1 1 d .
N3 N 0.3128(2) 0.3714(2) 0.6198(2) 0.0410(8) Uani 1 1 d .
C19 C 0.3495(3) 0.3219(3) 0.6890(3) 0.0503(11) Uani 1 1 d .
H19 H 0.3448 0.3513 0.7444 0.060 Uiso 1 1 calc R
C15 C 0.3211(2) 0.3285(3) 0.5401(3) 0.0389(9) Uani 1 1 d .
C14 C 0.2865(2) 0.3933(3) 0.4641(3) 0.0371(9) Uani 1 1 d .
H14 H 0.2745 0.3494 0.4126 0.045 Uiso 1 1 calc R
C6 C 0.1245(3) 0.3970(3) 0.4709(3) 0.0453(10) Uani 1 1 d .
H6A H 0.1304 0.3524 0.4200 0.054 Uiso 1 1 calc R
H6B H 0.0780 0.4464 0.4579 0.054 Uiso 1 1 calc R
C3 C 0.0210(3) 0.1923(3) 0.6143(4) 0.0611(14) Uani 1 1 d .
H3 H -0.0167 0.1357 0.6096 0.073 Uiso 1 1 calc R
C25 C 0.4201(3) 0.4467(4) 0.3940(3) 0.0487(11) Uani 1 1 d .
C17 C 0.4000(3) 0.1840(3) 0.5996(3) 0.0580(13) Uani 1 1 d .
H17 H 0.4289 0.1209 0.5928 0.070 Uiso 1 1 calc R
C4 C 0.0430(3) 0.2479(3) 0.5399(3) 0.0509(11) Uani 1 1 d .
H4 H 0.0201 0.2291 0.4850 0.061 Uiso 1 1 calc R
N6 N 0.2383(3) 0.4909(3) 0.2827(3) 0.0780(14) Uani 1 1 d .
C16 C 0.3620(3) 0.2344(3) 0.5277(3) 0.0554(12) Uani 1 1 d .
H16 H 0.3642 0.2050 0.4721 0.066 Uiso 1 1 calc R
C2 C 0.0549(3) 0.2212(3) 0.6947(4) 0.0604(13) Uani 1 1 d .
H2 H 0.0412 0.1840 0.7449 0.072 Uiso 1 1 calc R
C1 C 0.1092(3) 0.3052(3) 0.7000(3) 0.0549(12) Uani 1 1 d .
H1 H 0.1319 0.3253 0.7546 0.066 Uiso 1 1 calc R
C7 C 0.2125(3) 0.5520(3) 0.4316(3) 0.0394(9) Uani 1 1 d .
H7 H 0.1775 0.6068 0.4585 0.047 Uiso 1 1 calc R
C11 C 0.4057(3) 0.7988(4) 0.5800(4) 0.0647(14) Uani 1 1 d .
H11 H 0.4406 0.8573 0.5729 0.078 Uiso 1 1 calc R
C24 C 0.2178(4) 0.4887(5) 0.1979(4) 0.0869(19) Uani 1 1 d .
H24 H 0.2554 0.4527 0.1617 0.104 Uiso 1 1 calc R
C10 C 0.3844(3) 0.7346(3) 0.5092(3) 0.0572(12) Uani 1 1 d .
H10 H 0.4042 0.7513 0.4538 0.069 Uiso 1 1 calc R
C26 C 0.4784(3) 0.5314(4) 0.3630(4) 0.0675(14) Uani 1 1 d .
H26A H 0.4523 0.5638 0.3120 0.101 Uiso 1 1 calc R
H26B H 0.5342 0.5027 0.3485 0.101 Uiso 1 1 calc R
H26C H 0.4863 0.5823 0.4086 0.101 Uiso 1 1 calc R
C12 C 0.3740(4) 0.7734(3) 0.6601(4) 0.0698(15) Uani 1 1 d .
H12 H 0.3859 0.8153 0.7088 0.084 Uiso 1 1 calc R
C18 C 0.3940(3) 0.2290(3) 0.6812(3) 0.0606(13) Uani 1 1 d .
H18 H 0.4196 0.1973 0.7304 0.073 Uiso 1 1 calc R
C23 C 0.1482(4) 0.5334(4) 0.1596(3) 0.0728(15) Uani 1 1 d .
H23 H 0.1390 0.5320 0.0991 0.087 Uiso 1 1 calc R
C21 C 0.1108(4) 0.5842(5) 0.3033(3) 0.095(2) Uani 1 1 d .
H21 H 0.0725 0.6164 0.3412 0.114 Uiso 1 1 calc R
C13 C 0.3241(4) 0.6849(3) 0.6678(3) 0.0661(14) Uani 1 1 d .
H13 H 0.3034 0.6684 0.7230 0.079 Uiso 1 1 calc R
C22 C 0.0912(5) 0.5813(6) 0.2139(4) 0.123(3) Uani 1 1 d .
H22 H 0.0400 0.6115 0.1914 0.148 Uiso 1 1 calc R

loop_
_atom_site_aniso_label
_atom_site_aniso_U_11
_atom_site_aniso_U_22
_atom_site_aniso_U_33
_atom_site_aniso_U_23
_atom_site_aniso_U_13
_atom_site_aniso_U_12
Fe1 0.0501(4) 0.0516(4) 0.0396(4) -0.0053(3) 0.0038(3) -0.0015(3)
Fe2 0.0379(4) 0.0423(3) 0.0378(4) -0.0007(3) 0.0009(3) -0.0023(2)
Cl4 0.0503(7) 0.0633(7) 0.0613(8) -0.0053(6) 0.0027(6) 0.0139(5)
Cl3 0.0554(8) 0.0707(8) 0.0845(10) -0.0072(7) -0.0112(7) 0.0020(6)
Cl1 0.1183(14) 0.1235(12) 0.0660(10) 0.0141(9) 0.0220(9) -0.0535(10)
Cl2 0.0729(10) 0.0848(10) 0.1759(19) -0.0691(11) -0.0182(10) 0.0205(8)
O1 0.057(2) 0.0572(18) 0.0420(19) 0.0010(13) -0.0017(15) -0.0034(14)
N2 0.050(2) 0.0412(18) 0.046(2) 0.0013(17) -0.0019(17) -0.0040(16)
N4 0.0352(19) 0.0439(18) 0.044(2) 0.0024(16) 0.0034(16) -0.0008(15)
N5 0.0327(18) 0.0397(17) 0.041(2) -0.0004(15) 0.0010(15) -0.0020(15)
N1 0.040(2) 0.0466(18) 0.050(2) 0.0014(18) 0.0054(17) -0.0036(16)
C20 0.044(2) 0.040(2) 0.037(2) -0.0016(19) -0.0040(19) 0.0003(19)
C5 0.033(2) 0.039(2) 0.053(3) -0.001(2) 0.008(2) 0.0047(18)
C8 0.041(2) 0.040(2) 0.039(2) 0.0059(19) -0.0006(18) -0.0056(18)
C9 0.042(2) 0.039(2) 0.049(3) 0.008(2) -0.005(2) -0.0027(19)
O2 0.067(2) 0.068(2) 0.060(2) 0.0028(17) 0.0215(17) 0.0157(18)
N3 0.0382(19) 0.0396(17) 0.045(2) 0.0076(17) -0.0029(16) -0.0038(15)
C19 0.048(3) 0.058(3) 0.045(3) 0.005(2) 0.002(2) -0.001(2)
C15 0.034(2) 0.040(2) 0.043(3) 0.0023(19) 0.0043(18) -0.0047(18)
C14 0.038(2) 0.041(2) 0.033(2) -0.0030(18) 0.0001(17) 0.0000(17)
C6 0.034(2) 0.057(2) 0.045(3) -0.003(2) -0.0018(19) -0.0026(19)
C3 0.042(3) 0.047(2) 0.094(4) 0.001(3) 0.009(3) -0.011(2)
C25 0.045(3) 0.064(3) 0.037(3) 0.005(2) 0.002(2) 0.005(2)
C17 0.061(3) 0.047(2) 0.066(3) 0.013(3) 0.009(3) 0.011(2)
C4 0.038(2) 0.051(2) 0.063(3) -0.012(2) -0.001(2) -0.002(2)
N6 0.065(3) 0.126(4) 0.043(3) -0.013(2) -0.002(2) 0.036(3)
C16 0.059(3) 0.046(2) 0.062(3) 0.001(2) 0.012(2) 0.000(2)
C2 0.056(3) 0.059(3) 0.066(4) 0.015(3) 0.015(3) -0.004(2)
C1 0.061(3) 0.053(2) 0.052(3) 0.005(2) 0.011(2) -0.005(2)
C7 0.041(2) 0.038(2) 0.040(2) -0.0007(18) -0.0001(18) 0.0011(18)
C11 0.068(3) 0.052(3) 0.074(4) 0.002(3) -0.009(3) -0.020(2)
C24 0.075(4) 0.142(6) 0.044(3) -0.019(3) 0.005(3) 0.027(4)
C10 0.052(3) 0.057(3) 0.062(3) 0.010(2) -0.002(2) -0.014(2)
C26 0.049(3) 0.084(3) 0.071(4) 0.021(3) 0.016(3) 0.001(3)
C12 0.085(4) 0.054(3) 0.070(4) -0.015(3) -0.006(3) -0.019(3)
C18 0.060(3) 0.059(3) 0.063(3) 0.024(3) 0.000(3) 0.004(2)
C23 0.094(4) 0.082(3) 0.041(3) -0.002(3) -0.005(3) 0.003(3)
C21 0.100(5) 0.134(5) 0.048(3) -0.031(3) -0.028(3) 0.070(4)
C13 0.090(4) 0.057(3) 0.051(3) -0.008(2) 0.005(3) -0.018(3)
C22 0.143(6) 0.160(6) 0.064(4) -0.027(4) -0.042(4) 0.096(5)

loop_
_atom_type_symbol
_atom_type_description
_atom_type_scat_dispersion_real
_atom_type_scat_dispersion_imag
_atom_type_scat_source
C C 0.0033 0.0016 'International Tables Vol C Tables 4.2.6.8 and 6.1.1.4'
H H 0.0000 0.0000 'International Tables Vol C Tables 4.2.6.8 and 6.1.1.4'
N N 0.0061 0.0033 'International Tables Vol C Tables 4.2.6.8 and 6.1.1.4'
O O 0.0106 0.0060 'International Tables Vol C Tables 4.2.6.8 and 6.1.1.4'
Cl Cl 0.1484 0.1585 'International Tables Vol C Tables 4.2.6.8 and 6.1.1.4'
Fe Fe 0.3463 0.8444 'International Tables Vol C Tables 4.2.6.8 and 6.1.1.4'

loop_
_geom_angle_atom_site_label_1
_geom_angle_atom_site_label_2
_geom_angle_atom_site_label_3
_geom_angle
O1 Fe1 Cl2 110.48(10)
O1 Fe1 Cl1 107.51(10)
Cl2 Fe1 Cl1 110.87(8)
O1 Fe1 Cl3 108.34(11)
Cl2 Fe1 Cl3 109.09(6)
Cl1 Fe1 Cl3 110.51(7)
O1 Fe2 N1 98.25(13)
O1 Fe2 N2 97.56(13)
N1 Fe2 N2 163.12(14)
O1 Fe2 N3 90.76(13)
N1 Fe2 N3 79.68(12)
N2 Fe2 N3 94.25(12)
O1 Fe2 N5 166.15(12)
N1 Fe2 N5 76.34(12)
N2 Fe2 N5 86.93(12)
N3 Fe2 N5 75.79(12)
O1 Fe2 Cl4 102.35(10)
N1 Fe2 Cl4 90.76(9)
N2 Fe2 Cl4 91.61(9)
N3 Fe2 Cl4 164.81(10)
N5 Fe2 Cl4 90.57(8)
Fe1 O1 Fe2 172.48(16)
C13 N2 C9 116.5(3)
C13 N2 Fe2 114.2(3)
C9 N2 Fe2 129.1(3)
C25 N4 C14 117.0(3)
C25 N4 C8 124.5(3)
C14 N4 C8 111.8(3)
C6 N5 C14 113.4(3)
C6 N5 C7 112.4(3)
C14 N5 C7 105.1(3)
C6 N5 Fe2 106.4(2)
C14 N5 Fe2 109.0(2)
C7 N5 Fe2 110.5(2)
C5 N1 C1 119.2(4)
C5 N1 Fe2 118.0(3)
C1 N1 Fe2 122.8(3)
N6 C20 C21 120.3(4)
N6 C20 C7 118.1(4)
C21 C20 C7 121.5(4)
N1 C5 C4 121.3(4)
N1 C5 C6 116.6(3)
C4 C5 C6 122.1(4)
N4 C8 C9 113.9(3)
N4 C8 C7 101.8(3)
C9 C8 C7 116.0(3)
N2 C9 C10 121.2(4)
N2 C9 C8 118.4(3)
C10 C9 C8 120.3(4)
C19 N3 C15 118.0(3)
C19 N3 Fe2 122.5(3)
C15 N3 Fe2 117.7(3)
N3 C19 C18 122.6(4)
N3 C15 C16 122.5(4)
N3 C15 C14 115.3(3)
C16 C15 C14 122.1(4)
N4 C14 N5 102.3(3)
N4 C14 C15 109.8(3)
N5 C14 C15 112.8(3)
N5 C6 C5 113.0(3)
C2 C3 C4 119.9(4)
O2 C25 N4 119.3(4)
O2 C25 C26 123.3(4)
N4 C25 C26 117.4(4)
C18 C17 C16 118.8(4)
C5 C4 C3 118.9(4)
C24 N6 C20 118.0(4)
C15 C16 C17 119.0(4)
C1 C2 C3 118.9(4)
N1 C1 C2 121.9(5)
N5 C7 C8 101.2(3)
N5 C7 C20 116.0(3)
C8 C7 C20 111.4(3)
C12 C11 C10 118.1(4)
N6 C24 C23 125.9(5)
C9 C10 C11 120.9(4)
C11 C12 C13 118.9(5)
C17 C18 C19 119.0(4)
C24 C23 C22 116.4(5)
C20 C21 C22 120.4(5)
N2 C13 C12 124.3(5)
C23 C22 C21 118.8(6)

loop_
_geom_bond_atom_site_label_1
_geom_bond_atom_site_label_2
_geom_bond_distance
Fe1 O1 1.756(3)
Fe1 Cl2 2.2003(14)
Fe1 Cl1 2.2113(14)
Fe1 Cl3 2.2314(15)
Fe2 O1 1.791(3)
Fe2 N1 2.145(3)
Fe2 N2 2.175(3)
Fe2 N3 2.207(3)
Fe2 N5 2.311(3)
Fe2 Cl4 2.3122(12)
N2 C13 1.360(6)
N2 C9 1.362(5)
N4 C25 1.377(5)
N4 C14 1.469(5)
N4 C8 1.473(5)
N5 C6 1.482(5)
N5 C14 1.486(4)
N5 C7 1.508(5)
N1 C5 1.345(5)
N1 C1 1.359(5)
C20 N6 1.325(5)
C20 C21 1.345(6)
C20 C7 1.521(5)
C5 C4 1.372(5)
C5 C6 1.517(5)
C8 C9 1.514(6)
C8 C7 1.521(5)
C9 C10 1.383(5)
O2 C25 1.219(5)
N3 C19 1.343(5)
N3 C15 1.343(5)
C19 C18 1.380(6)
C15 C16 1.377(5)
C15 C14 1.511(5)
C3 C2 1.370(7)
C3 C4 1.389(6)
C25 C26 1.492(6)
C17 C18 1.377(6)
C17 C16 1.387(6)
N6 C24 1.323(7)
C2 C1 1.363(6)
C11 C12 1.365(7)
C11 C10 1.390(6)
C24 C23 1.330(8)
C12 C13 1.376(6)
C23 C22 1.363(8)
C21 C22 1.390(7)
